data_1553705
loop_
_publ_author_name
'Shimizu, Masaki'
'Kinoshita, Takumi'
'Shigitani, Ryosuke'
'Miyake, Yusuke'
'Tajima, Kunihiko'

_publ_section_title
;
 Use of silylmethoxy groups as inducers of efficient room temperature
 phosphorescence from precious-metal-free organic luminophores
;
_journal_issue 2
_journal_name_full 'Materials Chemistry Frontiers'
_journal_page_first 347
_journal_paper_doi 10.1039/C7QM00524E
_journal_volume 2
_journal_year 2018
_chemical_formula_sum 'C34 H46 O4 Si2'
_chemical_formula_weight 574.89
_space_group_IT_number 2
_space_group_name_Hall '-P 1'
_space_group_name_H-M_alt 'P -1'
_symmetry_cell_setting triclinic
_symmetry_space_group_name_H-M 'P -1'
_atom_sites_solution_hydrogens geom
_atom_sites_solution_primary direct
_atom_sites_solution_secondary difmap
_audit_creation_method SHELXL-97
_audit_update_record
;
2017-08-25 deposited with the CCDC.
2017-12-14 downloaded from the CCDC.
;
_cell_angle_alpha 111.511(2)
_cell_angle_beta 104.200(2)
_cell_angle_gamma 100.188(2)
_cell_formula_units_Z 2
_cell_length_a 8.0255(8)
_cell_length_b 15.7261(15)
_cell_length_c 15.9887(15)
_cell_measurement_reflns_used 3362
_cell_measurement_temperature 300(2)
_cell_measurement_theta_max 24.66
_cell_measurement_theta_min 2.46
_cell_volume 1738.5(3)
_computing_cell_refinement 'Bruker SMART'
_computing_data_collection 'Bruker SMART'
_computing_data_reduction 'Bruker SAINT'
_computing_molecular_graphics 'Bruker SHELXTL'
_computing_publication_material 'Bruker SHELXTL'
_computing_structure_refinement 'SHELXL-97 (Sheldrick, 1997)'
_computing_structure_solution 'SHELXS-97 (Sheldrick, 1990)'
_diffrn_ambient_temperature 300(2)
_diffrn_detector_area_resol_mean 8.366
_diffrn_measured_fraction_theta_full 0.983
_diffrn_measured_fraction_theta_max 0.983
_diffrn_measurement_device_type 'CCD area detector'
_diffrn_measurement_method 'phi and omega scans'
_diffrn_radiation_monochromator graphite
_diffrn_radiation_source 'fine-focus sealed tube'
_diffrn_radiation_type MoK\a
_diffrn_radiation_wavelength 0.71073
_diffrn_reflns_av_R_equivalents 0.0209
_diffrn_reflns_av_sigmaI/netI 0.0344
_diffrn_reflns_limit_h_max 9
_diffrn_reflns_limit_h_min -9
_diffrn_reflns_limit_k_max 19
_diffrn_reflns_limit_k_min -17
_diffrn_reflns_limit_l_max 15
_diffrn_reflns_limit_l_min -19
_diffrn_reflns_number 9470
_diffrn_reflns_theta_full 25.50
_diffrn_reflns_theta_max 25.50
_diffrn_reflns_theta_min 1.46
_exptl_absorpt_coefficient_mu 0.135
_exptl_absorpt_correction_T_max 0.9607
_exptl_absorpt_correction_T_min 0.9358
_exptl_absorpt_correction_type empirical
_exptl_crystal_colour colorless
_exptl_crystal_density_diffrn 1.098
_exptl_crystal_density_method 'not measured'
_exptl_crystal_description plate
_exptl_crystal_F_000 620
_exptl_crystal_preparation Luminescent
_exptl_crystal_size_max 0.50
_exptl_crystal_size_mid 0.50
_exptl_crystal_size_min 0.30
_refine_diff_density_max 1.062
_refine_diff_density_min -0.466
_refine_diff_density_rms 0.085
_refine_ls_extinction_method none
_refine_ls_goodness_of_fit_ref 1.076
_refine_ls_hydrogen_treatment constr
_refine_ls_matrix_type full
_refine_ls_number_parameters 371
_refine_ls_number_reflns 6360
_refine_ls_number_restraints 0
_refine_ls_restrained_S_all 1.076
_refine_ls_R_factor_all 0.0912
_refine_ls_R_factor_gt 0.0765
_refine_ls_shift/su_max 0.000
_refine_ls_shift/su_mean 0.000
_refine_ls_structure_factor_coef Fsqd
_refine_ls_weighting_details 'calc w=1/[\s^2^(Fo^2^)+(0.1515P)^2^+0.4333P] where P=(Fo^2^+2Fc^2^)/3'
_refine_ls_weighting_scheme calc
_refine_ls_wR_factor_gt 0.2228
_refine_ls_wR_factor_ref 0.2361
_reflns_number_gt 4935
_reflns_number_total 6360
_reflns_threshold_expression >2sigma(I)
_cod_data_source_file c7qm00524e2.cif
_cod_data_source_block 5knt
_cod_depositor_comments
;
The following automatic conversions were performed:

data item '_symmetry_cell_setting' value 'Triclinic' was changed to
'triclinic' in accordance with the
/home/saulius/struct/COD-crude-data/automatic-downloads/DataCite-retrospective/RSC/depositions/lib/dictionaries/cif_core.dic
dictionary named 'cif_core.dic' version 2.4.2 last updated on
2011-04-26.

Automatic conversion script
Id: cif_fix_values 6909 2019-04-08 15:41:33Z antanas 
;
_cod_original_sg_symbol_H-M P-1
_cod_database_code 1553705

loop_
_symmetry_equiv_pos_as_xyz
'x, y, z'
'-x, -y, -z'

loop_
_atom_site_label
_atom_site_type_symbol
_atom_site_fract_x
_atom_site_fract_y
_atom_site_fract_z
_atom_site_U_iso_or_equiv
_atom_site_adp_type
_atom_site_occupancy
_atom_site_symmetry_multiplicity
_atom_site_calc_flag
_atom_site_refinement_flags
Si1 Si 0.73513(11) 0.56237(6) 0.36774(5) 0.0608(3) Uani 1 1 d .
O4 O 0.6118(4) 0.50588(16) 0.17928(13) 0.0829(7) Uani 1 1 d .
C12 C 0.7366(4) 0.33801(18) 0.08001(18) 0.0559(6) Uani 1 1 d .
C9 C 0.5576(4) 0.5075(2) 0.09242(17) 0.0588(7) Uani 1 1 d .
C10 C 0.5257(3) 0.42105(18) 0.01513(17) 0.0536(6) Uani 1 1 d .
C8 C 0.5323(4) 0.58618(19) 0.07697(18) 0.0593(7) Uani 1 1 d .
H8 H 0.5544 0.6442 0.1287 0.071 Uiso 1 1 calc R
C7 C 0.6332(5) 0.5869(2) 0.26186(19) 0.0698(8) Uani 1 1 d .
H7A H 0.5177 0.5977 0.2615 0.084 Uiso 1 1 calc R
H7B H 0.7120 0.6432 0.2650 0.084 Uiso 1 1 calc R
C11 C 0.5520(4) 0.33516(19) 0.03108(19) 0.0590(6) Uani 1 1 d .
O2 O 0.4243(3) 0.26438(17) 0.0010(2) 0.0968(8) Uani 1 1 d .
C2 C 0.7018(5) 0.6524(2) 0.4741(2) 0.0730(8) Uani 1 1 d .
C17 C 0.8848(4) 0.4044(2) 0.0895(2) 0.0714(8) Uani 1 1 d .
H17 H 0.8697 0.4500 0.0666 0.086 Uiso 1 1 calc R
C13 C 0.7609(5) 0.2711(2) 0.1162(2) 0.0722(8) Uani 1 1 d .
H13 H 0.6620 0.2258 0.1107 0.087 Uiso 1 1 calc R
C14 C 0.9339(6) 0.2728(3) 0.1606(3) 0.0922(12) Uani 1 1 d .
H14 H 0.9507 0.2285 0.1851 0.111 Uiso 1 1 calc R
C1 C 0.7979(7) 0.6427(3) 0.5645(2) 0.1068(14) Uani 1 1 d .
H1A H 0.9218 0.6484 0.5704 0.160 Uiso 1 1 calc R
H1B H 0.7410 0.5813 0.5599 0.160 Uiso 1 1 calc R
H1C H 0.7910 0.6922 0.6195 0.160 Uiso 1 1 calc R
C6 C 0.6284(7) 0.4371(3) 0.3416(3) 0.1013(13) Uani 1 1 d .
H6A H 0.6304 0.3952 0.2808 0.152 Uiso 1 1 calc R
H6B H 0.5061 0.4293 0.3400 0.152 Uiso 1 1 calc R
H6C H 0.6933 0.4219 0.3905 0.152 Uiso 1 1 calc R
C15 C 1.0784(6) 0.3381(3) 0.1685(3) 0.1021(14) Uani 1 1 d .
H15 H 1.1936 0.3382 0.1984 0.123 Uiso 1 1 calc R
C16 C 1.0569(5) 0.4039(3) 0.1330(3) 0.0975(12) Uani 1 1 d .
H16 H 1.1569 0.4481 0.1379 0.117 Uiso 1 1 calc R
C3 C 0.7758(6) 0.7539(2) 0.4846(3) 0.1012(13) Uani 1 1 d .
H3A H 0.7720 0.7995 0.5431 0.152 Uiso 1 1 calc R
H3B H 0.7038 0.7614 0.4316 0.152 Uiso 1 1 calc R
H3C H 0.8979 0.7643 0.4855 0.152 Uiso 1 1 calc R
C5 C 0.9776(5) 0.5772(4) 0.3848(3) 0.1098(14) Uani 1 1 d .
H5A H 1.0316 0.5644 0.4378 0.165 Uiso 1 1 calc R
H5B H 1.0364 0.6416 0.3976 0.165 Uiso 1 1 calc R
H5C H 0.9902 0.5334 0.3280 0.165 Uiso 1 1 calc R
C4 C 0.4986(6) 0.6337(4) 0.4592(3) 0.1165(15) Uani 1 1 d .
H4A H 0.4499 0.5712 0.4546 0.175 Uiso 1 1 calc R
H4B H 0.4380 0.6372 0.4013 0.175 Uiso 1 1 calc R
H4C H 0.4818 0.6810 0.5123 0.175 Uiso 1 1 calc R
Si2 Si 0.18885(12) 0.81134(6) 0.21471(6) 0.0656(3) Uani 1 1 d .
O3 O 0.1183(2) 0.93332(12) 0.13421(12) 0.0562(5) Uani 1 1 d .
C26 C 0.0564(3) 0.96189(16) 0.06423(16) 0.0451(5) Uani 1 1 d .
C27 C 0.1417(3) 1.05615(15) 0.08468(16) 0.0442(5) Uani 1 1 d .
C25 C -0.0844(3) 0.90590(16) -0.02104(17) 0.0464(5) Uani 1 1 d .
H25 H -0.1405 0.8427 -0.0355 0.056 Uiso 1 1 calc R
C28 C 0.2945(3) 1.11780(17) 0.17670(18) 0.0526(6) Uani 1 1 d .
C29 C 0.4662(3) 1.09374(18) 0.19281(18) 0.0534(6) Uani 1 1 d .
C24 C 0.0606(4) 0.83402(19) 0.1131(2) 0.0622(7) Uani 1 1 d .
H24A H 0.0802 0.7962 0.0550 0.075 Uiso 1 1 calc R
H24B H -0.0672 0.8145 0.1028 0.075 Uiso 1 1 calc R
O1 O 0.2774(3) 1.18845(16) 0.23427(16) 0.0924(8) Uani 1 1 d .
C30 C 0.4969(4) 1.0220(2) 0.1213(2) 0.0679(8) Uani 1 1 d .
H30 H 0.4068 0.9864 0.0621 0.082 Uiso 1 1 calc R
C19 C 0.1595(5) 0.8829(2) 0.3304(2) 0.0794(9) Uani 1 1 d .
C22 C 0.0944(6) 0.6796(2) 0.1756(3) 0.0976(12) Uani 1 1 d .
H22A H 0.1588 0.6616 0.2223 0.146 Uiso 1 1 calc R
H22B H 0.1067 0.6449 0.1152 0.146 Uiso 1 1 calc R
H22C H -0.0306 0.6650 0.1695 0.146 Uiso 1 1 calc R
C34 C 0.5998(4) 1.1449(3) 0.2810(3) 0.0862(10) Uani 1 1 d .
H34 H 0.5805 1.1919 0.3303 0.103 Uiso 1 1 calc R
C20 C -0.0451(7) 0.8641(4) 0.3143(4) 0.1309(18) Uani 1 1 d .
H20A H -0.0623 0.8944 0.3744 0.196 Uiso 1 1 calc R
H20B H -0.1026 0.7965 0.2868 0.196 Uiso 1 1 calc R
H20C H -0.0968 0.8899 0.2718 0.196 Uiso 1 1 calc R
C18 C 0.2537(8) 0.8523(4) 0.4077(3) 0.1265(18) Uani 1 1 d .
H18A H 0.3777 0.8604 0.4127 0.190 Uiso 1 1 calc R
H18B H 0.1950 0.7863 0.3896 0.190 Uiso 1 1 calc R
H18C H 0.2464 0.8913 0.4682 0.190 Uiso 1 1 calc R
C31 C 0.6618(5) 1.0033(3) 0.1379(3) 0.0942(12) Uani 1 1 d .
H31 H 0.6820 0.9548 0.0904 0.113 Uiso 1 1 calc R
C21 C 0.2515(7) 0.9897(3) 0.3661(3) 0.1032(13) Uani 1 1 d .
H21A H 0.2476 1.0242 0.4288 0.155 Uiso 1 1 calc R
H21B H 0.1899 1.0127 0.3232 0.155 Uiso 1 1 calc R
H21C H 0.3744 0.9993 0.3686 0.155 Uiso 1 1 calc R
C23 C 0.4339(5) 0.8404(3) 0.2278(3) 0.0990(12) Uani 1 1 d .
H23A H 0.4856 0.9086 0.2556 0.148 Uiso 1 1 calc R
H23B H 0.4461 0.8124 0.1661 0.148 Uiso 1 1 calc R
H23C H 0.4950 0.8151 0.2683 0.148 Uiso 1 1 calc R
C32 C 0.7927(5) 1.0563(4) 0.2240(4) 0.1154(16) Uani 1 1 d .
H32 H 0.9042 1.0450 0.2345 0.138 Uiso 1 1 calc R
C33 C 0.7645(5) 1.1250(4) 0.2948(4) 0.1185(17) Uani 1 1 d .
H33 H 0.8560 1.1596 0.3537 0.142 Uiso 1 1 calc R

loop_
_atom_site_aniso_label
_atom_site_aniso_U_11
_atom_site_aniso_U_22
_atom_site_aniso_U_33
_atom_site_aniso_U_23
_atom_site_aniso_U_13
_atom_site_aniso_U_12
Si1 0.0724(5) 0.0620(5) 0.0448(4) 0.0234(3) 0.0171(3) 0.0153(4)
O4 0.133(2) 0.0744(13) 0.0389(10) 0.0230(9) 0.0128(11) 0.0520(13)
C12 0.0672(16) 0.0495(13) 0.0496(13) 0.0209(11) 0.0113(12) 0.0265(12)
C9 0.0716(16) 0.0640(15) 0.0412(13) 0.0239(12) 0.0102(12) 0.0306(13)
C10 0.0590(14) 0.0548(13) 0.0437(13) 0.0204(11) 0.0080(11) 0.0242(11)
C8 0.0722(17) 0.0561(14) 0.0412(13) 0.0150(11) 0.0077(12) 0.0288(13)
C7 0.091(2) 0.0697(18) 0.0455(14) 0.0229(13) 0.0179(14) 0.0270(16)
C11 0.0647(16) 0.0537(14) 0.0556(15) 0.0246(12) 0.0117(12) 0.0206(13)
O2 0.0743(15) 0.0727(14) 0.127(2) 0.0507(15) 0.0039(14) 0.0080(12)
C2 0.092(2) 0.0711(18) 0.0526(16) 0.0241(14) 0.0249(15) 0.0198(16)
C17 0.0699(18) 0.0558(15) 0.081(2) 0.0272(14) 0.0127(15) 0.0252(14)
C13 0.095(2) 0.0677(17) 0.0669(18) 0.0369(15) 0.0246(16) 0.0421(16)
C14 0.121(3) 0.095(3) 0.076(2) 0.044(2) 0.020(2) 0.071(3)
C1 0.161(4) 0.101(3) 0.0488(18) 0.0284(18) 0.029(2) 0.032(3)
C6 0.153(4) 0.068(2) 0.074(2) 0.0275(17) 0.041(2) 0.015(2)
C15 0.092(3) 0.094(3) 0.091(3) 0.016(2) -0.003(2) 0.057(2)
C16 0.068(2) 0.074(2) 0.115(3) 0.020(2) 0.0038(19) 0.0216(17)
C3 0.150(4) 0.064(2) 0.068(2) 0.0159(16) 0.026(2) 0.022(2)
C5 0.083(2) 0.158(4) 0.125(3) 0.082(3) 0.046(2) 0.057(3)
C4 0.112(3) 0.141(4) 0.122(3) 0.055(3) 0.073(3) 0.054(3)
Si2 0.0786(6) 0.0554(5) 0.0681(5) 0.0366(4) 0.0169(4) 0.0213(4)
O3 0.0604(10) 0.0484(9) 0.0535(10) 0.0275(8) 0.0034(8) 0.0114(8)
C26 0.0437(12) 0.0451(12) 0.0495(12) 0.0230(10) 0.0129(10) 0.0180(9)
C27 0.0400(11) 0.0432(11) 0.0469(12) 0.0176(10) 0.0109(9) 0.0159(9)
C25 0.0440(12) 0.0412(11) 0.0524(13) 0.0204(10) 0.0117(10) 0.0146(9)
C28 0.0532(13) 0.0454(12) 0.0515(14) 0.0183(11) 0.0071(11) 0.0172(10)
C29 0.0407(12) 0.0561(14) 0.0589(15) 0.0291(12) 0.0061(11) 0.0094(10)
C24 0.0682(16) 0.0505(14) 0.0637(16) 0.0299(12) 0.0105(13) 0.0129(12)
O1 0.0910(16) 0.0737(14) 0.0681(13) -0.0046(11) -0.0050(11) 0.0433(12)
C30 0.0546(15) 0.090(2) 0.0721(18) 0.0411(16) 0.0256(14) 0.0329(15)
C19 0.096(2) 0.076(2) 0.072(2) 0.0407(17) 0.0260(17) 0.0240(17)
C22 0.141(3) 0.0578(18) 0.099(3) 0.0427(18) 0.035(2) 0.027(2)
C34 0.0646(19) 0.081(2) 0.080(2) 0.0228(17) -0.0084(16) 0.0160(16)
C20 0.121(4) 0.133(4) 0.169(5) 0.065(4) 0.095(4) 0.045(3)
C18 0.189(5) 0.117(3) 0.081(3) 0.062(3) 0.028(3) 0.045(3)
C31 0.068(2) 0.135(3) 0.120(3) 0.072(3) 0.051(2) 0.059(2)
C21 0.148(4) 0.068(2) 0.077(2) 0.0241(18) 0.028(2) 0.024(2)
C23 0.077(2) 0.123(3) 0.131(3) 0.077(3) 0.045(2) 0.049(2)
C32 0.053(2) 0.161(5) 0.170(5) 0.107(4) 0.033(3) 0.048(3)
C33 0.052(2) 0.130(4) 0.132(4) 0.055(3) -0.022(2) 0.011(2)

loop_
_atom_type_symbol
_atom_type_description
_atom_type_scat_dispersion_real
_atom_type_scat_dispersion_imag
_atom_type_scat_source
C C 0.0033 0.0016 'International Tables Vol C Tables 4.2.6.8 and 6.1.1.4'
H H 0.0000 0.0000 'International Tables Vol C Tables 4.2.6.8 and 6.1.1.4'
O O 0.0106 0.0060 'International Tables Vol C Tables 4.2.6.8 and 6.1.1.4'
Si Si 0.0817 0.0704 'International Tables Vol C Tables 4.2.6.8 and 6.1.1.4'

loop_
_geom_angle_atom_site_label_1
_geom_angle_atom_site_label_2
_geom_angle_atom_site_label_3
_geom_angle
_geom_angle_site_symmetry_1
C6 Si1 C5 107.6(2) .
C6 Si1 C2 113.21(16) .
C5 Si1 C2 111.5(2) .
C6 Si1 C7 109.72(17) .
C5 Si1 C7 108.12(18) .
C2 Si1 C7 106.61(14) .
C9 O4 C7 119.5(2) .
C17 C12 C13 119.1(3) .
C17 C12 C11 121.4(2) .
C13 C12 C11 119.4(3) .
O4 C9 C8 125.5(2) .
O4 C9 C10 114.7(2) .
C8 C9 C10 119.8(2) .
C8 C10 C9 119.8(2) 2_665
C8 C10 C11 120.0(2) 2_665
C9 C10 C11 120.2(2) .
C10 C8 C9 120.4(2) 2_665
C10 C8 H8 119.8 2_665
C9 C8 H8 119.8 .
O4 C7 Si1 106.82(19) .
O4 C7 H7A 110.4 .
Si1 C7 H7A 110.4 .
O4 C7 H7B 110.4 .
Si1 C7 H7B 110.4 .
H7A C7 H7B 108.6 .
O2 C11 C12 121.7(2) .
O2 C11 C10 120.0(2) .
C12 C11 C10 118.3(2) .
C3 C2 C1 110.5(3) .
C3 C2 C4 107.9(3) .
C1 C2 C4 109.6(3) .
C3 C2 Si1 110.1(2) .
C1 C2 Si1 109.2(2) .
C4 C2 Si1 109.6(2) .
C12 C17 C16 120.5(3) .
C12 C17 H17 119.7 .
C16 C17 H17 119.7 .
C14 C13 C12 119.4(3) .
C14 C13 H13 120.3 .
C12 C13 H13 120.3 .
C15 C14 C13 120.7(3) .
C15 C14 H14 119.7 .
C13 C14 H14 119.7 .
C2 C1 H1A 109.5 .
C2 C1 H1B 109.5 .
H1A C1 H1B 109.5 .
C2 C1 H1C 109.5 .
H1A C1 H1C 109.5 .
H1B C1 H1C 109.5 .
Si1 C6 H6A 109.5 .
Si1 C6 H6B 109.5 .
H6A C6 H6B 109.5 .
Si1 C6 H6C 109.5 .
H6A C6 H6C 109.5 .
H6B C6 H6C 109.5 .
C14 C15 C16 120.7(3) .
C14 C15 H15 119.7 .
C16 C15 H15 119.7 .
C15 C16 C17 119.6(4) .
C15 C16 H16 120.2 .
C17 C16 H16 120.2 .
C2 C3 H3A 109.5 .
C2 C3 H3B 109.5 .
H3A C3 H3B 109.5 .
C2 C3 H3C 109.5 .
H3A C3 H3C 109.5 .
H3B C3 H3C 109.5 .
Si1 C5 H5A 109.5 .
Si1 C5 H5B 109.5 .
H5A C5 H5B 109.5 .
Si1 C5 H5C 109.5 .
H5A C5 H5C 109.5 .
H5B C5 H5C 109.5 .
C2 C4 H4A 109.5 .
C2 C4 H4B 109.5 .
H4A C4 H4B 109.5 .
C2 C4 H4C 109.5 .
H4A C4 H4C 109.5 .
H4B C4 H4C 109.5 .
C22 Si2 C19 111.19(17) .
C22 Si2 C23 109.6(2) .
C19 Si2 C23 110.08(19) .
C22 Si2 C24 104.49(15) .
C19 Si2 C24 112.21(15) .
C23 Si2 C24 109.10(17) .
C26 O3 C24 118.93(18) .
O3 C26 C25 125.1(2) .
O3 C26 C27 115.34(19) .
C25 C26 C27 119.6(2) .
C25 C27 C26 120.3(2) 2_575
C25 C27 C28 119.4(2) 2_575
C26 C27 C28 120.3(2) .
C27 C25 C26 120.1(2) 2_575
C27 C25 H25 119.9 2_575
C26 C25 H25 119.9 .
O1 C28 C29 121.3(2) .
O1 C28 C27 119.4(2) .
C29 C28 C27 119.2(2) .
C34 C29 C30 119.3(3) .
C34 C29 C28 118.9(3) .
C30 C29 C28 121.7(2) .
O3 C24 Si2 110.45(17) .
O3 C24 H24A 109.6 .
Si2 C24 H24A 109.6 .
O3 C24 H24B 109.6 .
Si2 C24 H24B 109.6 .
H24A C24 H24B 108.1 .
C29 C30 C31 120.2(3) .
C29 C30 H30 119.9 .
C31 C30 H30 119.9 .
C21 C19 C20 110.5(3) .
C21 C19 C18 107.0(3) .
C20 C19 C18 111.4(4) .
C21 C19 Si2 110.7(3) .
C20 C19 Si2 108.6(3) .
C18 C19 Si2 108.7(3) .
Si2 C22 H22A 109.5 .
Si2 C22 H22B 109.5 .
H22A C22 H22B 109.5 .
Si2 C22 H22C 109.5 .
H22A C22 H22C 109.5 .
H22B C22 H22C 109.5 .
C29 C34 C33 118.9(4) .
C29 C34 H34 120.6 .
C33 C34 H34 120.6 .
C19 C20 H20A 109.5 .
C19 C20 H20B 109.5 .
H20A C20 H20B 109.5 .
C19 C20 H20C 109.5 .
H20A C20 H20C 109.5 .
H20B C20 H20C 109.5 .
C19 C18 H18A 109.5 .
C19 C18 H18B 109.5 .
H18A C18 H18B 109.5 .
C19 C18 H18C 109.5 .
H18A C18 H18C 109.5 .
H18B C18 H18C 109.5 .
C32 C31 C30 119.4(4) .
C32 C31 H31 120.3 .
C30 C31 H31 120.3 .
C19 C21 H21A 109.5 .
C19 C21 H21B 109.5 .
H21A C21 H21B 109.5 .
C19 C21 H21C 109.5 .
H21A C21 H21C 109.5 .
H21B C21 H21C 109.5 .
Si2 C23 H23A 109.5 .
Si2 C23 H23B 109.5 .
H23A C23 H23B 109.5 .
Si2 C23 H23C 109.5 .
H23A C23 H23C 109.5 .
H23B C23 H23C 109.5 .
C33 C32 C31 121.3(3) .
C33 C32 H32 119.4 .
C31 C32 H32 119.4 .
C32 C33 C34 120.8(4) .
C32 C33 H33 119.6 .
C34 C33 H33 119.6 .

loop_
_geom_bond_atom_site_label_1
_geom_bond_atom_site_label_2
_geom_bond_distance
_geom_bond_site_symmetry_2
Si1 C6 1.847(4) .
Si1 C5 1.857(4) .
Si1 C2 1.887(3) .
Si1 C7 1.896(3) .
O4 C9 1.361(3) .
O4 C7 1.405(3) .
C12 C17 1.372(4) .
C12 C13 1.394(4) .
C12 C11 1.480(4) .
C9 C8 1.386(4) .
C9 C10 1.389(4) .
C10 C8 1.386(3) 2_665
C10 C11 1.504(4) .
C8 C10 1.386(3) 2_665
C8 H8 0.9300 .
C7 H7A 0.9700 .
C7 H7B 0.9700 .
C11 O2 1.217(4) .
C2 C3 1.532(5) .
C2 C1 1.537(5) .
C2 C4 1.546(5) .
C17 C16 1.388(4) .
C17 H17 0.9300 .
C13 C14 1.386(5) .
C13 H13 0.9300 .
C14 C15 1.351(6) .
C14 H14 0.9300 .
C1 H1A 0.9600 .
C1 H1B 0.9600 .
C1 H1C 0.9600 .
C6 H6A 0.9600 .
C6 H6B 0.9600 .
C6 H6C 0.9600 .
C15 C16 1.369(6) .
C15 H15 0.9300 .
C16 H16 0.9300 .
C3 H3A 0.9600 .
C3 H3B 0.9600 .
C3 H3C 0.9600 .
C5 H5A 0.9600 .
C5 H5B 0.9600 .
C5 H5C 0.9600 .
C4 H4A 0.9600 .
C4 H4B 0.9600 .
C4 H4C 0.9600 .
Si2 C22 1.876(3) .
Si2 C19 1.878(4) .
Si2 C23 1.879(4) .
Si2 C24 1.887(3) .
O3 C26 1.369(3) .
O3 C24 1.431(3) .
C26 C25 1.387(3) .
C26 C27 1.396(3) .
C27 C25 1.384(3) 2_575
C27 C28 1.502(3) .
C25 C27 1.384(3) 2_575
C25 H25 0.9300 .
C28 O1 1.211(3) .
C28 C29 1.480(3) .
C29 C34 1.380(4) .
C29 C30 1.390(4) .
C24 H24A 0.9700 .
C24 H24B 0.9700 .
C30 C31 1.390(4) .
C30 H30 0.9300 .
C19 C21 1.531(5) .
C19 C20 1.554(6) .
C19 C18 1.561(5) .
C22 H22A 0.9600 .
C22 H22B 0.9600 .
C22 H22C 0.9600 .
C34 C33 1.395(6) .
C34 H34 0.9300 .
C20 H20A 0.9600 .
C20 H20B 0.9600 .
C20 H20C 0.9600 .
C18 H18A 0.9600 .
C18 H18B 0.9600 .
C18 H18C 0.9600 .
C31 C32 1.353(6) .
C31 H31 0.9300 .
C21 H21A 0.9600 .
C21 H21B 0.9600 .
C21 H21C 0.9600 .
C23 H23A 0.9600 .
C23 H23B 0.9600 .
C23 H23C 0.9600 .
C32 C33 1.347(7) .
C32 H32 0.9300 .
C33 H33 0.9300 .
